data_1577077
loop_
_publ_author_name
'Bedajna, Shantabh'
'Reynolds, Kristopher G.'
'Karimi, Mohammadjavad'
'Litle, Elishua'
'Nocera, Daniel G.'
'Gabba\"i, Fran\,cois P.'

_publ_section_title
;
 Visible-Light-Induced Chlorine Photoelimination from Acridinium-Phosphine
 Gold(III) Complexes
;
_journal_name_full 'Chemical Science'
_journal_paper_doi 10.1039/D6SC01586G
_journal_year 2026
_chemical_formula_moiety 'C26 H29 Au Cl N P, C F3 O3 S'
_chemical_formula_sum 'C27 H29 Au Cl F3 N O3 P S'
_chemical_formula_weight 767.96
_space_group_crystal_system orthorhombic
_space_group_IT_number 19
_space_group_name_Hall 'P 2ac 2ab'
_space_group_name_H-M_alt 'P 21 21 21'
_atom_sites_solution_hydrogens geom
_atom_sites_solution_primary dual
_audit_creation_date 2025-08-27
_audit_creation_method
;
Olex2 1.5
(compiled 2025.07.13 svn.rb7424aed for OlexSys, GUI svn.r7314)
;
_audit_update_record
;
2026-01-07 deposited with the CCDC.	2026-04-10 downloaded from the CCDC.
;
_cell_angle_alpha 90
_cell_angle_beta 90
_cell_angle_gamma 90
_cell_formula_units_Z 4
_cell_length_a 7.65975(10)
_cell_length_b 13.30111(12)
_cell_length_c 27.3888(3)
_cell_measurement_reflns_used 61531
_cell_measurement_temperature 104(6)
_cell_measurement_theta_max 78.1020
_cell_measurement_theta_min 3.2000
_cell_volume 2790.46(5)
_computing_cell_refinement 'CrysAlisPro 1.171.43.128a (Rigaku OD, 2024)'
_computing_data_collection 'CrysAlisPro 1.171.43.128a (Rigaku OD, 2024)'
_computing_data_reduction 'CrysAlisPro 1.171.43.128a (Rigaku OD, 2024)'
_computing_molecular_graphics 'Olex2 1.5 (Dolomanov et al., 2009)'
_computing_publication_material 'Olex2 1.5 (Dolomanov et al., 2009)'
_computing_structure_refinement 'XL  (Sheldrick, 2008)'
_computing_structure_solution 'SHELXT  (Sheldrick, 2015)'
_diffrn_ambient_environment N~2~
_diffrn_ambient_temperature 104(6)
_diffrn_detector 'Hybrid Pixel Array Detector'
_diffrn_detector_area_resol_mean 10.0000
_diffrn_detector_type HyPix
_diffrn_measured_fraction_theta_full 1.000
_diffrn_measured_fraction_theta_max 1.000
_diffrn_measurement_details
;
List of Runs (angles in degrees, time in seconds):

  # Type    Start    End  Width  t~exp~   \w     \q     \k     \f   Frames
#--------------------------------------------------------------------------
  1  \w   -120.00 -60.00   0.50    4.00    --  -47.23-144.00-138.00  120
  2  \w   -100.00 -23.00   0.50    4.00    --  -47.23 144.00 -83.00  154
  3  \w    -88.00 -14.00   0.50    4.00    --  -47.23 128.00 106.00  148
  4  \w   -118.00 -72.00   0.50    4.00    --  -47.23-128.00  31.00   92
  5  \w     45.00 105.00   0.50    4.00    --   47.23-144.00-138.00  120
  6  \w     36.00  95.00   0.50    4.00    --   47.23-128.00  31.00  118
  7  \w   -100.00 -23.00   0.50    9.16    --  -91.75 144.00 -83.00  154
  8  \w   -162.00 -72.00   0.50    9.16    --  -91.75-128.00  31.00  180
  9  \w   -153.00 -60.00   0.50    9.16    --  -91.75-144.00-138.00  186
 10  \w     45.00 125.00   0.50    9.16    --  113.25-144.00-138.00  160
 11  \w     45.00 125.00   0.50    9.16    --  113.25-144.00-138.00  160
 12  \w     93.00 178.00   0.50    9.16    --  113.25 128.00 106.00  170
 13  \w     43.00 114.00   0.50    9.16    --  113.25-128.00  31.00  142
 14  \w     82.00 170.00   0.50    9.16    --  113.25 144.00 -83.00  176
 15  \w    -28.00  -2.00   0.50    4.00    --    6.00 102.00 116.99   52
 16  \w     -7.00  20.00   0.50    4.00    --   14.00  72.00   6.83   54
 17  \w    -25.00   1.00   0.50    4.00    --  -18.00 -67.00 -16.30   52
 18  \w    -31.00  -5.00   0.50    4.00    --  -22.00 -62.00  38.36   52
 19  \w      5.00  31.00   0.50    4.00    --   22.00  62.00 -54.17   52
 20  \w     11.00  38.00   0.50    4.00    --   26.00  57.00 155.56   54
 21  \w     16.00  42.00   0.50    4.00    --   30.00  55.00  68.86   52
 22  \w     16.00  48.00   0.50    4.00    --   30.00  52.00-152.41   64
 23  \w     16.00  42.00   0.50    4.00    --   30.00  55.00 124.27   52
 24  \w     16.00  42.00   0.50    4.00    --   30.00  55.00-176.03   52
 25  \w    -46.00 -20.00   0.50    4.00    --  -34.00 -53.00-121.65   52
 26  \w    -46.00 -20.00   0.50    4.00    --  -34.00 -53.00 167.93   52
 27  \w    -54.00 -28.00   0.50    4.00    --  -42.00 -50.00  -4.27   52
 28  \w    -57.00 -29.00   0.50    4.00    --  -42.00 -49.00  33.08   56
 29  \w    -54.00 -28.00   0.50    4.00    --  -42.00 -50.00 -81.93   52
 30  \w    -54.00 -28.00   0.50    4.00    --  -42.00 -50.00 149.72   52
 31  \w    -61.00 -28.00   0.50    4.00    --  -42.00 -48.00 -24.80   66
 32  \w    -54.00 -28.00   0.50    4.00    --  -42.00 -50.00 -63.67   52
 33  \w    -54.00 -28.00   0.50    4.00    --  -42.00 -50.00-143.96   52
 34  \w   -122.00 -37.00   0.50    4.00    --  -50.00 -45.00 113.87  170
 35  \w   -122.00 -37.00   0.50    4.00    --  -50.00 -45.00 113.87  170
 36  \w   -134.00 -49.00   0.50    4.00    --  -62.00 -46.00 -26.74  170
 37  \w    -79.00 -49.00   0.50    4.00    --  -62.00 -46.00 -26.74   60
 38  \w    -89.00 -49.00   0.50    4.00    --  -62.00 -47.00-151.09   80
 39  \w   -124.00 -99.00   0.50    4.00    --  -62.00 -47.00 -81.87   50
 40  \w    -76.00 -50.00   0.50    4.00    --  -62.00 -47.00 -81.87   52
 41  \w    -74.00 -49.00   0.50    4.00    --  -62.00 -46.00 -53.44   50
 42  \w    -75.00 -49.00   0.50    4.00    --  -62.00 -47.00-103.01   52
 43  \w    -74.00 -49.00   0.50    4.00    --  -62.00 -46.00-136.79   50
 44  \w    -91.00 -54.00   0.50    4.00    --  -66.00 -46.00-110.74   74
 45  \w   -133.00-107.00   0.50    4.00    --  -70.00 -47.00-165.12   52
 46  \w    -85.00 -57.00   0.50    4.00    --  -70.00 -47.00 170.00   56
 47  \w    -94.00 -57.00   0.50    4.00    --  -70.00 -47.00  30.84   74
 48  \w    -87.00 -58.00   0.50    4.00    --  -70.00 -47.00 129.97   58
 49  \w    -87.00 -57.00   0.50    4.00    --  -70.00 -47.00  66.14   60
 50  \w   -142.00-116.00   0.50    4.00    --  -70.00 -47.00 129.97   52
 51  \w    -89.00 -57.00   0.50    4.00    --  -70.00 -47.00 117.63   64
 52  \w    -98.00 -57.00   0.50    4.00    --  -70.00 -47.00-165.12   82
 53  \w    -88.00 -62.00   0.50    4.00    --  -70.00 -47.00 107.36   52
 54  \w   -138.00-112.00   0.50    4.00    --  -70.00 -47.00  66.14   52
 55  \w    -83.00 -57.00   0.50    4.00    --  -70.00 -47.00 -57.98   52
 56  \w    -91.00 -58.00   0.50    4.00    --  -70.00 -47.00  -1.64   66
 57  \w    -86.00 -61.00   0.50    4.00    --  -74.00 -42.00 142.32   50
 58  \w    -90.00 -64.00   0.50    4.00    --  -78.00 -43.00  94.38   52
 59  \w    -96.00 -68.00   0.50    9.16    --  -82.00 -44.00 111.68   56
 60  \w    -98.00 -72.00   0.50    9.16    --  -86.00 -43.00 -80.31   52
 61  \w   -103.00 -77.00   0.50    9.16    --  -90.00 -45.00  96.38   52
 62  \w   -110.00 -77.00   0.50    9.16    --  -90.00 -40.00   3.32   66
 63  \w   -108.00 -80.00   0.50    9.16    --  -91.75 -45.00-150.00   56
 64  \w   -148.00-121.00   0.50    9.16    --  -91.75 -45.00-150.00   54
 65  \w   -105.00 -79.00   0.50    9.16    --  -91.75 -41.00-137.36   52
 66  \w   -107.00 -81.00   0.50    9.16    --  -91.75 -45.00 -90.00   52
 67  \w   -106.00 -79.00   0.50    9.16    --  -91.75 -45.00-120.00   54
 68  \w   -104.00 -79.00   0.50    9.16    --  -91.75 -46.00 -45.88   50
 69  \w   -113.00 -79.00   0.50    9.16    --  -91.75 -46.00-102.58   68
 70  \w   -150.00-124.00   0.50    9.16    --  -91.75 -46.00 -45.88   52
 71  \w   -162.00-134.00   0.50    9.16    --  -91.75 -45.00 -90.00   56
 72  \w   -105.00 -79.00   0.50    9.16    --  -91.75 -46.00  42.45   52
 73  \w   -104.00 -79.00   0.50    9.16    --  -91.75 -45.00 -30.00   50
 74  \w   -105.00 -79.00   0.50    9.16    --  -91.75 -45.00 -38.27   52
 75  \w   -105.00 -79.00   0.50    9.16    --  -91.75 -46.00-157.77   52
 76  \w   -104.00 -78.00   0.50    9.16    --  -91.75 -44.00  80.01   52
 77  \w   -155.00-114.00   0.50    9.16    --  -91.75 -44.00  80.01   82
 78  \w   -113.00 -80.00   0.50    9.16    --  -91.75 -45.00  60.00   66
 79  \w   -158.00-132.00   0.50    9.16    --  -91.75 -45.00-180.00   52
 80  \w   -114.00 -79.00   0.50    9.16    --  -91.75 -46.00-108.68   70
 81  \w   -122.00 -81.00   0.50    9.16    --  -91.75 -46.00 163.84   82
 82  \w   -105.00 -79.00   0.50    9.16    --  -91.75 -46.00 -18.67   52
 83  \w   -105.00 -79.00   0.50    9.16    --  -91.75 -46.00  73.91   52
 84  \w   -162.00 -83.00   0.50    9.16    --  -91.75 -47.00 150.87  158
 85  \w    -79.00 -54.00   0.50    9.16    --  -91.75 128.00 106.00   50
 86  \w   -105.00 -79.00   0.50    9.16    --  -91.75 -45.00-180.00   52
 87  \w   -107.00 -81.00   0.50    9.16    --  -91.75 -45.00 -60.00   52
 88  \w    106.00 178.00   0.50    9.16    --  113.25  61.00 150.00  144
 89  \w    104.00 153.00   0.50    9.16    --  113.25  45.00-180.00   98
 90  \w    107.00 136.00   0.50    9.16    --  113.25 -77.00 120.00   58
 91  \w    103.00 177.00   0.50    9.16    --  113.25  45.00   0.00  148
 92  \w    101.00 128.00   0.50    9.16    --  113.25  45.00 -90.00   54
 93  \w     42.00  84.00   0.50    9.16    --  113.25 -77.00 120.00   84
 94  \w    101.00 135.00   0.50    9.16    --  113.25  45.00  90.00   68
 95  \w    106.00 137.00   0.50    9.16    --  113.25  61.00  60.00   62
 96  \w     45.00 107.00   0.50    9.16    --  113.25-125.00  60.00  124
 97  \w    101.00 128.00   0.50    9.16    --  113.25  45.00-150.00   54
 98  \w    108.00 177.00   0.50    9.16    --  113.25  61.00-180.00  138
 99  \w     45.00 110.00   0.50    9.16    --  113.25-125.00 -90.00  130
100  \w    108.00 174.00   0.50    9.16    --  113.25  61.00-150.00  132
101  \w     85.00 111.00   0.50    9.16    --  113.25-125.00   0.00   52
102  \w     44.00  80.00   0.50    9.16    --  113.25-125.00   0.00   72
103  \w    106.00 178.00   0.50    9.16    --  113.25  61.00   0.00  144
104  \w    106.00 167.00   0.50    9.16    --  113.25  61.00  90.00  122
105  \w     51.00 108.00   0.50    9.16    --  113.25-106.00 153.57  114
106  \w    109.00 146.00   0.50    9.16    --  113.25  61.00 120.00   74
107  \w    152.00 177.00   0.50    9.16    --  113.25  61.00  30.00   50
108  \w    101.00 178.00   0.50    9.16    --  113.25  45.00  30.00  154
109  \w    104.00 139.00   0.50    9.16    --  113.25  45.00 -30.00   70
110  \w     44.00  73.00   0.50    9.16    --  113.25 -61.00 -90.00   58
111  \w    150.00 176.00   0.50    9.16    --  113.25  61.00 120.00   52
112  \w     45.00  75.00   0.50    9.16    --  113.25 -61.00  30.00   60
113  \w    106.00 133.00   0.50    9.16    --  113.25  61.00  30.00   54
114  \w    108.00 178.00   0.50    9.16    --  113.25  61.00 -60.00  140
115  \w    147.00 172.00   0.50    9.16    --  113.25  45.00 -60.00   50
116  \w    101.00 128.00   0.50    9.16    --  113.25  45.00 -60.00   54
117  \w    119.00 177.00   0.50    9.16    --  113.25 125.00 150.00  116
118  \w    101.00 130.00   0.50    9.16    --  113.25  45.00 150.00   58
119  \w    106.00 138.00   0.50    9.16    --  113.25  61.00 -30.00   64
120  \w    106.00 148.00   0.50    9.16    --  113.25  61.00 -90.00   84
121  \w     79.00 111.00   0.50    9.16    --  113.25-125.00 -30.00   64
122  \w     44.00  76.00   0.50    9.16    --  113.25-125.00 -30.00   64
123  \w    101.00 158.00   0.50    9.16    --  113.25  45.00 120.00  114
124  \w    149.00 176.00   0.50    9.16    --  113.25  45.00-120.00   54
125  \w     49.00  74.00   0.50    9.16    --  113.25 -61.00 -60.00   50
126  \w     51.00 101.00   0.50    9.16    --  113.25 -95.00  90.00  100
127  \w    115.00 176.00   0.50    9.16    --  113.25 125.00  30.00  122
128  \w     69.00 106.00   0.50    9.16    --  113.25 -95.00   0.00   74
129  \w     42.00 106.00   0.50    9.16    --  113.25 -95.00-150.00  128
130  \w    103.00 140.00   0.50    9.16    --  113.25  45.00-120.00   74
131  \w    113.00 160.00   0.50    9.16    --  113.25 125.00 -60.00   94
132  \w     86.00 111.00   0.50    9.16    --  113.25-125.00 120.00   50
133  \w    145.00 177.00   0.50    9.16    --  113.25  61.00-120.00   64
134  \w    106.00 138.00   0.50    9.16    --  113.25  61.00-120.00   64
135  \w     44.00  76.00   0.50    9.16    --  113.25-125.00 120.00   64
136  \w     45.00  84.00   0.50    9.16    --  113.25-125.00 150.00   78
137  \w    150.00 176.00   0.50    9.16    --  113.25  45.00  60.00   52
138  \w    102.00 128.00   0.50    9.16    --  113.25  45.00  60.00   52
139  \w    144.00 176.00   0.50    9.16    --  113.25  45.00 -90.00   64
140  \w     44.00  75.00   0.50    9.16    --  113.25 -61.00-120.00   62
;
_diffrn_measurement_device 'four-circle diffractometer'
_diffrn_measurement_device_type 'XtaLAB Synergy, Dualflex, HyPix'
_diffrn_measurement_method '\w scans'
_diffrn_orient_matrix_type 'CrysAlisPro convention (1999,Acta A55,543-557)'
_diffrn_orient_matrix_UB_11 0.0769881000
_diffrn_orient_matrix_UB_12 0.0981929000
_diffrn_orient_matrix_UB_13 0.0205258000
_diffrn_orient_matrix_UB_21 -0.0191556000
_diffrn_orient_matrix_UB_22 -0.0414169000
_diffrn_orient_matrix_UB_23 0.0522795000
_diffrn_orient_matrix_UB_31 0.1847587000
_diffrn_orient_matrix_UB_32 -0.0454036000
_diffrn_orient_matrix_UB_33 -0.0031803000
_diffrn_radiation_monochromator mirror
_diffrn_radiation_probe x-ray
_diffrn_radiation_type 'Cu K\a'
_diffrn_radiation_wavelength 1.54184
_diffrn_reflns_av_R_equivalents 0.0794
_diffrn_reflns_av_unetI/netI 0.0211
_diffrn_reflns_Laue_measured_fraction_full 1.000
_diffrn_reflns_Laue_measured_fraction_max 1.000
_diffrn_reflns_limit_h_max 9
_diffrn_reflns_limit_h_min -8
_diffrn_reflns_limit_k_max 16
_diffrn_reflns_limit_k_min -16
_diffrn_reflns_limit_l_max 34
_diffrn_reflns_limit_l_min -34
_diffrn_reflns_number 107971
_diffrn_reflns_point_group_measured_fraction_full 1.000
_diffrn_reflns_point_group_measured_fraction_max 1.000
_diffrn_reflns_theta_full 67.684
_diffrn_reflns_theta_max 74.451
_diffrn_reflns_theta_min 3.227
_diffrn_source 'micro-focus sealed X-ray tube'
_diffrn_source_type 'PhotonJet (Cu) X-ray Source'
_exptl_absorpt_coefficient_mu 12.473
_exptl_absorpt_correction_T_max 1.00000
_exptl_absorpt_correction_T_min 0.62765
_exptl_absorpt_correction_type multi-scan
_exptl_absorpt_process_details
;
CrysAlisPro 1.171.43.128a (Rigaku Oxford Diffraction, 2024)
Empirical absorption correction using spherical harmonics,
implemented in SCALE3 ABSPACK scaling algorithm.
;
_exptl_crystal_colour 'clear orangish yellow'
_exptl_crystal_colour_lustre clear
_exptl_crystal_colour_modifier orangish
_exptl_crystal_colour_primary yellow
_exptl_crystal_density_diffrn 1.828
_exptl_crystal_description block
_exptl_crystal_F_000 1504
_exptl_crystal_size_max 0.182
_exptl_crystal_size_mid 0.123
_exptl_crystal_size_min 0.015
_refine_diff_density_max 1.575
_refine_diff_density_min -1.579
_refine_diff_density_rms 0.127
_refine_ls_abs_structure_details
;
 Flack x determined using 2268 quotients [(I+)-(I-)]/[(I+)+(I-)]
 (Parsons, Flack and Wagner, Acta Cryst. B69 (2013) 249-259).
;
_refine_ls_abs_structure_Flack -0.018(4)
_refine_ls_extinction_method none
_refine_ls_goodness_of_fit_ref 1.190
_refine_ls_hydrogen_treatment constr
_refine_ls_matrix_type full
_refine_ls_number_parameters 348
_refine_ls_number_reflns 5718
_refine_ls_number_restraints 0
_refine_ls_restrained_S_all 1.190
_refine_ls_R_factor_all 0.0448
_refine_ls_R_factor_gt 0.0433
_refine_ls_shift/su_max 0.000
_refine_ls_shift/su_mean 0.000
_refine_ls_structure_factor_coef Fsqd
_refine_ls_weighting_details 'w=1/[\s^2^(Fo^2^)+(0.0036P)^2^+17.6989P] where P=(Fo^2^+2Fc^2^)/3'
_refine_ls_weighting_scheme calc
_refine_ls_wR_factor_gt 0.0859
_refine_ls_wR_factor_ref 0.0865
_reflns_Friedel_coverage 0.754
_reflns_Friedel_fraction_full 1.000
_reflns_Friedel_fraction_max 1.000
_reflns_number_gt 5596
_reflns_number_total 5718
_reflns_threshold_expression 'I > 2\s(I)'
_cod_data_source_file d6sc01586g2.cif
_cod_data_source_block ov_sb_2012025_test_auto
_cod_database_code 1577077
_shelx_shelxl_version_number 2019/1
_chemical_oxdiff_formula CHNAuClOSF
_shelx_space_group_comment
;
The symmetry employed for this shelxl refinement is uniquely defined
by the following loop, which should always be used as a source of
symmetry information in preference to the above space-group names.
They are only intended as comments.
;
_shelx_estimated_absorpt_t_max 0.835
_shelx_estimated_absorpt_t_min 0.210
_olex2_refinement_description
;
1. Fixed Uiso
 At 1.2 times of:
  All C(H) groups, {H26A,H26B,H26C} of C26, {H25A,H25B,H25C} of C25, {H24A,
  H24B,H24C} of C24
 At 1.5 times of:
  {H22A,H22B,H22C} of C22, {H21A,H21B,H21C} of C21
2.a Ternary CH refined with riding coordinates:
 C20(H20), C23(H23)
2.b Aromatic/amide H refined with riding coordinates:
 C3(H3), C4(H4), C5(H5), C6(H6), C9(H9), C10(H10), C11(H11), C12(H12),
 C16(H16), C17(H17), C18(H18), C19(H19)
2.c Idealised Me refined as rotating group:
 C21(H21A,H21B,H21C), C22(H22A,H22B,H22C), C24(H24A,H24B,H24C), C25(H25A,H25B,
 H25C), C26(H26A,H26B,H26C)
;
_olex2_submission_special_instructions 'No special instructions were received'
_oxdiff_exptl_absorpt_empirical_details
;
Empirical correction (ABSPACK) includes:
- Absorption correction using spherical harmonics
- Frame scaling
;
_oxdiff_exptl_absorpt_empirical_full_max 2.633
_oxdiff_exptl_absorpt_empirical_full_min 0.422

loop_
_space_group_symop_operation_xyz
'x, y, z'
'-x+1/2, -y, z+1/2'
'-x, y+1/2, -z+1/2'
'x+1/2, -y+1/2, -z'

loop_
_atom_site_label
_atom_site_type_symbol
_atom_site_fract_x
_atom_site_fract_y
_atom_site_fract_z
_atom_site_U_iso_or_equiv
_atom_site_adp_type
_atom_site_occupancy
_atom_site_site_symmetry_order
_atom_site_calc_flag
_atom_site_refinement_flags_posn
_atom_site_refinement_flags_adp
_atom_site_refinement_flags_occupancy
_atom_site_disorder_assembly
_atom_site_disorder_group
Au1 Au 0.27542(5) 0.49157(3) 0.30554(2) 0.03680(11) Uani 1 1 d . . . . .
Cl1 Cl 0.1920(4) 0.32856(18) 0.31769(9) 0.0454(6) Uani 1 1 d . . . . .
S1 S 0.0240(5) 0.0327(2) 0.45259(10) 0.0452(7) Uani 1 1 d . . . . .
P1 P 0.3537(4) 0.6506(2) 0.29063(9) 0.0374(6) Uani 1 1 d . . . . .
F1 F 0.1542(15) 0.1094(6) 0.3733(3) 0.090(4) Uani 1 1 d . . . . .
F2 F 0.0144(11) -0.0257(6) 0.3613(3) 0.070(2) Uani 1 1 d . . . . .
F3 F 0.2651(12) -0.0315(8) 0.3936(3) 0.095(3) Uani 1 1 d . . . . .
O1 O -0.1337(16) 0.0844(9) 0.4433(4) 0.091(4) Uani 1 1 d . . . . .
O2 O 0.1538(16) 0.0882(6) 0.4786(3) 0.069(3) Uani 1 1 d . . . . .
O3 O 0.0061(13) -0.0690(6) 0.4690(3) 0.056(2) Uani 1 1 d . . . . .
N1 N 0.2660(18) 0.4047(6) 0.4415(3) 0.045(3) Uani 1 1 d . . . . .
C1 C 0.4114(15) 0.5798(8) 0.4049(4) 0.033(2) Uani 1 1 d . . . . .
C2 C 0.2515(17) 0.5840(7) 0.4298(3) 0.035(3) Uani 1 1 d . . . . .
C3 C 0.1614(16) 0.6770(9) 0.4388(4) 0.039(3) Uani 1 1 d . . . . .
H3 H 0.210264 0.738516 0.427710 0.047 Uiso 1 1 calc R U . . .
C4 C 0.0065(17) 0.6773(10) 0.4630(4) 0.047(3) Uani 1 1 d . . . . .
H4 H -0.054225 0.738718 0.467915 0.057 Uiso 1 1 calc R U . . .
C5 C -0.0625(19) 0.5885(11) 0.4805(4) 0.055(3) Uani 1 1 d . . . . .
H5 H -0.170356 0.590307 0.497607 0.066 Uiso 1 1 calc R U . . .
C6 C 0.0189(16) 0.4977(12) 0.4740(4) 0.054(3) Uani 1 1 d . . . . .
H6 H -0.032181 0.437958 0.486600 0.065 Uiso 1 1 calc R U . . .
C7 C 0.1789(14) 0.4934(9) 0.4487(3) 0.043(2) Uani 1 1 d . . . . .
C8 C 0.428(2) 0.3999(8) 0.4216(4) 0.051(4) Uani 1 1 d . . . . .
C9 C 0.522(2) 0.3091(10) 0.4187(5) 0.064(5) Uani 1 1 d . . . . .
H9 H 0.471385 0.248472 0.430500 0.077 Uiso 1 1 calc R U . . .
C10 C 0.685(2) 0.3086(10) 0.3989(5) 0.067(5) Uani 1 1 d . . . . .
H10 H 0.749600 0.247656 0.398986 0.080 Uiso 1 1 calc R U . . .
C11 C 0.762(2) 0.3954(11) 0.3781(5) 0.070(5) Uani 1 1 d . . . . .
H11 H 0.873532 0.392044 0.362977 0.084 Uiso 1 1 calc R U . . .
C12 C 0.6721(16) 0.4842(10) 0.3803(4) 0.054(3) Uani 1 1 d . . . . .
H12 H 0.723443 0.543370 0.367246 0.064 Uiso 1 1 calc R U . . .
C13 C 0.5047(14) 0.4897(9) 0.4016(3) 0.040(2) Uani 1 1 d . . . . .
C14 C 0.4884(14) 0.6767(8) 0.3873(4) 0.034(2) Uani 1 1 d . . . . .
C15 C 0.4729(15) 0.7133(8) 0.3393(4) 0.039(2) Uani 1 1 d . . . . .
C16 C 0.5540(15) 0.8056(8) 0.3289(4) 0.042(3) Uani 1 1 d . . . . .
H16 H 0.547653 0.831685 0.296652 0.051 Uiso 1 1 calc R U . . .
C17 C 0.6422(16) 0.8592(9) 0.3641(5) 0.051(3) Uani 1 1 d . . . . .
H17 H 0.694333 0.921792 0.355880 0.062 Uiso 1 1 calc R U . . .
C18 C 0.6558(18) 0.8223(9) 0.4118(5) 0.055(3) Uani 1 1 d . . . . .
H18 H 0.715259 0.859377 0.436359 0.066 Uiso 1 1 calc R U . . .
C19 C 0.5805(16) 0.7307(9) 0.4221(5) 0.043(3) Uani 1 1 d . . . . .
H19 H 0.591939 0.703624 0.454022 0.052 Uiso 1 1 calc R U . . .
C20 C 0.1633(16) 0.7284(9) 0.2768(4) 0.048(3) Uani 1 1 d . . . . .
H20 H 0.101497 0.695264 0.248964 0.058 Uiso 1 1 calc R U . . .
C21 C 0.2043(18) 0.8370(8) 0.2604(4) 0.051(3) Uani 1 1 d . . . . .
H21A H 0.256120 0.874193 0.287672 0.077 Uiso 1 1 calc R U . . .
H21B H 0.096138 0.870186 0.250142 0.077 Uiso 1 1 calc R U . . .
H21C H 0.286532 0.835372 0.233025 0.077 Uiso 1 1 calc R U . . .
C22 C 0.0359(17) 0.7306(10) 0.3190(5) 0.055(3) Uani 1 1 d . . . . .
H22A H 0.004411 0.661592 0.328041 0.082 Uiso 1 1 calc R U . . .
H22B H -0.069434 0.767339 0.309326 0.082 Uiso 1 1 calc R U . . .
H22C H 0.090080 0.764127 0.347029 0.082 Uiso 1 1 calc R U . . .
C23 C 0.4986(19) 0.6564(9) 0.2379(4) 0.053(3) Uani 1 1 d . . . . .
H23 H 0.527917 0.728521 0.231648 0.063 Uiso 1 1 calc R U . . .
C24 C 0.6696(19) 0.5996(10) 0.2485(5) 0.060(4) Uani 1 1 d . . . . .
H24A H 0.745409 0.602358 0.219750 0.072 Uiso 1 1 calc R U . . .
H24B H 0.643138 0.529329 0.256331 0.072 Uiso 1 1 calc R U . . .
H24C H 0.729051 0.630987 0.276317 0.072 Uiso 1 1 calc R U . . .
C25 C 0.409(2) 0.6150(11) 0.1930(5) 0.074(4) Uani 1 1 d . . . . .
H25A H 0.483279 0.625465 0.164362 0.089 Uiso 1 1 calc R U . . .
H25B H 0.297255 0.649726 0.188210 0.089 Uiso 1 1 calc R U . . .
H25C H 0.387511 0.542856 0.197336 0.089 Uiso 1 1 calc R U . . .
C26 C 0.181(3) 0.3091(9) 0.4572(5) 0.072(5) Uani 1 1 d . . . . .
H26A H 0.214512 0.254771 0.434932 0.087 Uiso 1 1 calc R U . . .
H26B H 0.053497 0.317387 0.456417 0.087 Uiso 1 1 calc R U . . .
H26C H 0.217726 0.292361 0.490430 0.087 Uiso 1 1 calc R U . . .
C27 C 0.1198(15) 0.0220(9) 0.3928(4) 0.046(3) Uani 1 1 d . . . . .

loop_
_atom_site_aniso_label
_atom_site_aniso_U_11
_atom_site_aniso_U_22
_atom_site_aniso_U_33
_atom_site_aniso_U_23
_atom_site_aniso_U_13
_atom_site_aniso_U_12
Au1 0.0462(2) 0.03421(18) 0.02996(17) 0.00020(17) -0.00386(17) -0.00188(17)
Cl1 0.0558(18) 0.0364(12) 0.0441(14) 0.0002(10) -0.0048(12) -0.0023(11)
S1 0.0598(19) 0.0385(15) 0.0374(14) 0.0030(11) 0.0096(13) 0.0011(12)
P1 0.0460(16) 0.0346(13) 0.0317(13) 0.0025(10) -0.0020(11) -0.0018(12)
F1 0.159(10) 0.067(5) 0.045(4) -0.002(4) 0.027(5) -0.041(6)
F2 0.079(5) 0.077(6) 0.054(4) -0.018(4) 0.001(4) -0.022(5)
F3 0.055(5) 0.146(9) 0.083(5) -0.023(6) 0.019(4) 0.013(6)
O1 0.090(8) 0.116(9) 0.067(6) 0.035(6) 0.031(6) 0.064(7)
O2 0.122(10) 0.043(5) 0.041(5) -0.004(4) -0.006(5) -0.026(5)
O3 0.070(7) 0.047(5) 0.051(5) 0.017(4) -0.006(5) -0.015(4)
N1 0.079(9) 0.034(4) 0.022(4) 0.004(3) -0.010(5) -0.014(5)
C1 0.037(6) 0.036(5) 0.024(5) -0.004(4) -0.013(4) -0.003(4)
C2 0.042(8) 0.035(5) 0.029(5) 0.000(4) -0.012(5) -0.001(5)
C3 0.037(7) 0.045(6) 0.036(6) 0.000(5) -0.003(5) -0.006(5)
C4 0.045(8) 0.056(7) 0.042(6) -0.005(5) 0.001(5) 0.002(6)
C5 0.055(9) 0.074(9) 0.037(6) -0.002(6) 0.002(6) -0.009(7)
C6 0.069(8) 0.054(7) 0.039(5) 0.006(6) -0.007(5) -0.013(8)
C7 0.062(7) 0.042(6) 0.024(4) 0.000(5) -0.007(4) -0.008(7)
C8 0.091(11) 0.031(6) 0.031(6) -0.006(5) -0.022(7) 0.007(6)
C9 0.102(14) 0.040(7) 0.049(8) -0.015(6) -0.034(9) 0.018(7)
C10 0.098(13) 0.052(7) 0.050(7) -0.024(6) -0.036(8) 0.035(8)
C11 0.082(12) 0.077(9) 0.051(7) -0.029(6) -0.022(8) 0.033(9)
C12 0.068(8) 0.054(7) 0.039(5) -0.014(5) -0.019(5) 0.017(6)
C13 0.054(6) 0.038(6) 0.028(4) -0.008(5) -0.012(4) 0.004(6)
C14 0.028(6) 0.035(5) 0.038(6) -0.005(4) -0.004(4) 0.001(4)
C15 0.035(6) 0.039(6) 0.044(6) -0.002(5) 0.002(5) 0.008(4)
C16 0.040(7) 0.039(6) 0.048(6) 0.005(5) -0.003(5) -0.002(5)
C17 0.033(6) 0.039(6) 0.082(9) 0.001(6) -0.003(6) -0.002(5)
C18 0.058(8) 0.041(6) 0.066(8) -0.011(6) -0.014(7) 0.003(6)
C19 0.035(7) 0.047(6) 0.047(7) -0.003(5) -0.005(5) 0.000(5)
C20 0.053(8) 0.046(6) 0.045(6) 0.006(5) -0.021(6) -0.001(5)
C21 0.059(8) 0.039(5) 0.055(7) 0.009(5) -0.017(6) 0.003(6)
C22 0.048(8) 0.054(7) 0.063(9) 0.007(6) -0.005(6) 0.002(6)
C23 0.079(10) 0.041(7) 0.038(6) 0.004(5) 0.002(6) 0.001(6)
C24 0.072(10) 0.053(7) 0.055(7) -0.001(6) 0.018(7) 0.009(7)
C25 0.099(12) 0.080(10) 0.043(7) 0.003(8) 0.012(9) 0.000(8)
C26 0.134(17) 0.034(6) 0.050(7) 0.006(5) -0.006(9) -0.020(8)
C27 0.040(6) 0.054(7) 0.043(6) -0.012(5) 0.005(5) -0.008(5)

loop_
_atom_type_symbol
_atom_type_description
_atom_type_scat_dispersion_real
_atom_type_scat_dispersion_imag
_atom_type_scat_source
C C 0.0181 0.0091 'International Tables Vol C Tables 4.2.6.8 and 6.1.1.4'
H H 0.0000 0.0000 'International Tables Vol C Tables 4.2.6.8 and 6.1.1.4'
Au Au -4.4197 7.2980 'International Tables Vol C Tables 4.2.6.8 and 6.1.1.4'
Cl Cl 0.3639 0.7018 'International Tables Vol C Tables 4.2.6.8 and 6.1.1.4'
F F 0.0727 0.0534 'International Tables Vol C Tables 4.2.6.8 and 6.1.1.4'
N N 0.0311 0.0180 'International Tables Vol C Tables 4.2.6.8 and 6.1.1.4'
O O 0.0492 0.0322 'International Tables Vol C Tables 4.2.6.8 and 6.1.1.4'
P P 0.2955 0.4335 'International Tables Vol C Tables 4.2.6.8 and 6.1.1.4'
S S 0.3331 0.5567 'International Tables Vol C Tables 4.2.6.8 and 6.1.1.4'

loop_
_geom_angle_atom_site_label_1
_geom_angle_atom_site_label_2
_geom_angle_atom_site_label_3
_geom_angle
_geom_angle_site_symmetry_1
_geom_angle_site_symmetry_3
_geom_angle_publ_flag
P1 Au1 Cl1 177.77(10) . . ?
O1 S1 O2 115.6(8) . . ?
O1 S1 O3 115.7(8) . . ?
O1 S1 C27 102.9(6) . . ?
O2 S1 O3 113.4(6) . . ?
O2 S1 C27 102.2(6) . . ?
O3 S1 C27 104.5(6) . . ?
C15 P1 Au1 115.7(4) . . ?
C15 P1 C20 107.0(5) . . ?
C15 P1 C23 104.8(6) . . ?
C20 P1 Au1 111.0(4) . . ?
C23 P1 Au1 110.3(4) . . ?
C23 P1 C20 107.4(6) . . ?
C7 N1 C26 118.6(13) . . ?
C8 N1 C7 122.9(10) . . ?
C8 N1 C26 118.4(11) . . ?
C2 C1 C14 117.8(9) . . ?
C13 C1 C2 120.8(10) . . ?
C13 C1 C14 121.0(10) . . ?
C1 C2 C3 122.5(10) . . ?
C1 C2 C7 118.9(9) . . ?
C7 C2 C3 118.6(11) . . ?
C2 C3 H3 119.8 . . ?
C4 C3 C2 120.4(12) . . ?
C4 C3 H3 119.8 . . ?
C3 C4 H4 120.0 . . ?
C3 C4 C5 120.1(13) . . ?
C5 C4 H4 120.0 . . ?
C4 C5 H5 118.8 . . ?
C6 C5 C4 122.3(13) . . ?
C6 C5 H5 118.8 . . ?
C5 C6 H6 120.2 . . ?
C5 C6 C7 119.6(13) . . ?
C7 C6 H6 120.2 . . ?
N1 C7 C2 119.1(10) . . ?
N1 C7 C6 121.9(12) . . ?
C6 C7 C2 119.0(12) . . ?
N1 C8 C9 122.0(13) . . ?
N1 C8 C13 119.2(10) . . ?
C9 C8 C13 118.7(15) . . ?
C8 C9 H9 120.2 . . ?
C10 C9 C8 119.7(15) . . ?
C10 C9 H9 120.2 . . ?
C9 C10 H10 118.7 . . ?
C9 C10 C11 122.6(13) . . ?
C11 C10 H10 118.7 . . ?
C10 C11 H11 120.8 . . ?
C12 C11 C10 118.4(16) . . ?
C12 C11 H11 120.8 . . ?
C11 C12 H12 119.3 . . ?
C11 C12 C13 121.4(14) . . ?
C13 C12 H12 119.3 . . ?
C1 C13 C8 118.5(10) . . ?
C1 C13 C12 122.4(11) . . ?
C12 C13 C8 119.1(12) . . ?
C15 C14 C1 124.5(9) . . ?
C19 C14 C1 115.1(9) . . ?
C19 C14 C15 120.4(10) . . ?
C14 C15 P1 124.7(9) . . ?
C16 C15 P1 118.2(9) . . ?
C16 C15 C14 117.1(10) . . ?
C15 C16 H16 119.1 . . ?
C17 C16 C15 121.8(11) . . ?
C17 C16 H16 119.1 . . ?
C16 C17 H17 119.7 . . ?
C16 C17 C18 120.6(11) . . ?
C18 C17 H17 119.7 . . ?
C17 C18 H18 121.0 . . ?
C19 C18 C17 118.0(12) . . ?
C19 C18 H18 121.0 . . ?
C14 C19 H19 119.0 . . ?
C18 C19 C14 122.0(12) . . ?
C18 C19 H19 119.0 . . ?
P1 C20 H20 106.6 . . ?
C21 C20 P1 115.3(9) . . ?
C21 C20 H20 106.6 . . ?
C22 C20 P1 111.6(8) . . ?
C22 C20 H20 106.6 . . ?
C22 C20 C21 109.6(10) . . ?
C20 C21 H21A 109.5 . . ?
C20 C21 H21B 109.5 . . ?
C20 C21 H21C 109.5 . . ?
H21A C21 H21B 109.5 . . ?
H21A C21 H21C 109.5 . . ?
H21B C21 H21C 109.5 . . ?
C20 C22 H22A 109.5 . . ?
C20 C22 H22B 109.5 . . ?
C20 C22 H22C 109.5 . . ?
H22A C22 H22B 109.5 . . ?
H22A C22 H22C 109.5 . . ?
H22B C22 H22C 109.5 . . ?
P1 C23 H23 108.2 . . ?
C24 C23 P1 110.3(8) . . ?
C24 C23 H23 108.2 . . ?
C25 C23 P1 110.6(10) . . ?
C25 C23 H23 108.2 . . ?
C25 C23 C24 111.2(11) . . ?
C23 C24 H24A 109.5 . . ?
C23 C24 H24B 109.5 . . ?
C23 C24 H24C 109.5 . . ?
H24A C24 H24B 109.5 . . ?
H24A C24 H24C 109.5 . . ?
H24B C24 H24C 109.5 . . ?
C23 C25 H25A 109.5 . . ?
C23 C25 H25B 109.5 . . ?
C23 C25 H25C 109.5 . . ?
H25A C25 H25B 109.5 . . ?
H25A C25 H25C 109.5 . . ?
H25B C25 H25C 109.5 . . ?
N1 C26 H26A 109.5 . . ?
N1 C26 H26B 109.5 . . ?
N1 C26 H26C 109.5 . . ?
H26A C26 H26B 109.5 . . ?
H26A C26 H26C 109.5 . . ?
H26B C26 H26C 109.5 . . ?
F1 C27 S1 112.6(8) . . ?
F1 C27 F2 106.2(10) . . ?
F1 C27 F3 108.4(11) . . ?
F2 C27 S1 112.2(8) . . ?
F3 C27 S1 111.7(8) . . ?
F3 C27 F2 105.3(10) . . ?

loop_
_geom_bond_atom_site_label_1
_geom_bond_atom_site_label_2
_geom_bond_distance
_geom_bond_site_symmetry_2
_geom_bond_publ_flag
Au1 Cl1 2.285(3) . ?
Au1 P1 2.237(3) . ?
S1 O1 1.413(10) . ?
S1 O2 1.429(10) . ?
S1 O3 1.431(8) . ?
S1 C27 1.800(11) . ?
P1 C15 1.819(12) . ?
P1 C20 1.828(12) . ?
P1 C23 1.823(13) . ?
F1 C27 1.307(14) . ?
F2 C27 1.342(13) . ?
F3 C27 1.321(14) . ?
N1 C7 1.370(15) . ?
N1 C8 1.35(2) . ?
N1 C26 1.493(15) . ?
C1 C2 1.403(17) . ?
C1 C13 1.398(15) . ?
C1 C14 1.498(14) . ?
C2 C3 1.437(15) . ?
C2 C7 1.424(15) . ?
C3 H3 0.9500 . ?
C3 C4 1.359(17) . ?
C4 H4 0.9500 . ?
C4 C5 1.380(18) . ?
C5 H5 0.9500 . ?
C5 C6 1.37(2) . ?
C6 H6 0.9500 . ?
C6 C7 1.410(15) . ?
C8 C9 1.408(18) . ?
C8 C13 1.440(18) . ?
C9 H9 0.9500 . ?
C9 C10 1.36(2) . ?
C10 H10 0.9500 . ?
C10 C11 1.42(2) . ?
C11 H11 0.9500 . ?
C11 C12 1.369(17) . ?
C12 H12 0.9500 . ?
C12 C13 1.411(16) . ?
C14 C15 1.405(15) . ?
C14 C19 1.386(15) . ?
C15 C16 1.405(16) . ?
C16 H16 0.9500 . ?
C16 C17 1.376(17) . ?
C17 H17 0.9500 . ?
C17 C18 1.401(18) . ?
C18 H18 0.9500 . ?
C18 C19 1.378(17) . ?
C19 H19 0.9500 . ?
C20 H20 1.0000 . ?
C20 C21 1.545(15) . ?
C20 C22 1.513(17) . ?
C21 H21A 0.9800 . ?
C21 H21B 0.9800 . ?
C21 H21C 0.9800 . ?
C22 H22A 0.9800 . ?
C22 H22B 0.9800 . ?
C22 H22C 0.9800 . ?
C23 H23 1.0000 . ?
C23 C24 1.540(19) . ?
C23 C25 1.513(18) . ?
C24 H24A 0.9800 . ?
C24 H24B 0.9800 . ?
C24 H24C 0.9800 . ?
C25 H25A 0.9800 . ?
C25 H25B 0.9800 . ?
C25 H25C 0.9800 . ?
C26 H26A 0.9800 . ?
C26 H26B 0.9800 . ?
C26 H26C 0.9800 . ?

loop_
_geom_torsion_atom_site_label_1
_geom_torsion_atom_site_label_2
_geom_torsion_atom_site_label_3
_geom_torsion_atom_site_label_4
_geom_torsion
_geom_torsion_site_symmetry_1
_geom_torsion_site_symmetry_2
_geom_torsion_site_symmetry_3
_geom_torsion_site_symmetry_4
_geom_torsion_publ_flag
Au1 P1 C15 C14 -12.7(11) . . . . ?
Au1 P1 C15 C16 168.1(8) . . . . ?
Au1 P1 C20 C21 -173.6(7) . . . . ?
Au1 P1 C20 C22 60.6(9) . . . . ?
Au1 P1 C23 C24 -63.6(10) . . . . ?
Au1 P1 C23 C25 59.9(10) . . . . ?
P1 C15 C16 C17 178.0(9) . . . . ?
O1 S1 C27 F1 62.2(11) . . . . ?
O1 S1 C27 F2 -57.5(11) . . . . ?
O1 S1 C27 F3 -175.5(10) . . . . ?
O2 S1 C27 F1 -58.0(11) . . . . ?
O2 S1 C27 F2 -177.8(9) . . . . ?
O2 S1 C27 F3 64.3(10) . . . . ?
O3 S1 C27 F1 -176.5(10) . . . . ?
O3 S1 C27 F2 63.7(10) . . . . ?
O3 S1 C27 F3 -54.2(10) . . . . ?
N1 C8 C9 C10 -179.2(11) . . . . ?
N1 C8 C13 C1 2.0(15) . . . . ?
N1 C8 C13 C12 -179.1(9) . . . . ?
C1 C2 C3 C4 179.9(10) . . . . ?
C1 C2 C7 N1 -0.7(14) . . . . ?
C1 C2 C7 C6 179.5(9) . . . . ?
C1 C14 C15 P1 1.1(16) . . . . ?
C1 C14 C15 C16 -179.8(10) . . . . ?
C1 C14 C19 C18 -178.6(11) . . . . ?
C2 C1 C13 C8 4.1(14) . . . . ?
C2 C1 C13 C12 -174.8(9) . . . . ?
C2 C1 C14 C15 -98.1(12) . . . . ?
C2 C1 C14 C19 82.2(13) . . . . ?
C2 C3 C4 C5 2.0(17) . . . . ?
C3 C2 C7 N1 -178.3(9) . . . . ?
C3 C2 C7 C6 2.0(14) . . . . ?
C3 C4 C5 C6 -0.6(19) . . . . ?
C4 C5 C6 C7 -0.1(18) . . . . ?
C5 C6 C7 N1 179.6(10) . . . . ?
C5 C6 C7 C2 -0.7(15) . . . . ?
C7 N1 C8 C9 174.0(10) . . . . ?
C7 N1 C8 C13 -7.7(15) . . . . ?
C7 C2 C3 C4 -2.7(16) . . . . ?
C8 N1 C7 C2 7.0(14) . . . . ?
C8 N1 C7 C6 -173.2(9) . . . . ?
C8 C9 C10 C11 -3.9(19) . . . . ?
C9 C8 C13 C1 -179.6(10) . . . . ?
C9 C8 C13 C12 -0.7(15) . . . . ?
C9 C10 C11 C12 3.4(18) . . . . ?
C10 C11 C12 C13 -1.5(17) . . . . ?
C11 C12 C13 C1 179.1(10) . . . . ?
C11 C12 C13 C8 0.3(15) . . . . ?
C13 C1 C2 C3 172.8(10) . . . . ?
C13 C1 C2 C7 -4.6(14) . . . . ?
C13 C1 C14 C15 89.1(13) . . . . ?
C13 C1 C14 C19 -90.7(12) . . . . ?
C13 C8 C9 C10 2.4(17) . . . . ?
C14 C1 C2 C3 -0.1(15) . . . . ?
C14 C1 C2 C7 -177.5(9) . . . . ?
C14 C1 C13 C8 176.7(9) . . . . ?
C14 C1 C13 C12 -2.2(14) . . . . ?
C14 C15 C16 C17 -1.2(17) . . . . ?
C15 P1 C20 C21 59.2(10) . . . . ?
C15 P1 C20 C22 -66.6(10) . . . . ?
C15 P1 C23 C24 61.7(10) . . . . ?
C15 P1 C23 C25 -174.8(9) . . . . ?
C15 C14 C19 C18 1.7(18) . . . . ?
C15 C16 C17 C18 0.8(19) . . . . ?
C16 C17 C18 C19 0.8(19) . . . . ?
C17 C18 C19 C14 -2.1(19) . . . . ?
C19 C14 C15 P1 -179.2(9) . . . . ?
C19 C14 C15 C16 0.0(16) . . . . ?
C20 P1 C15 C14 111.6(10) . . . . ?
C20 P1 C15 C16 -67.5(10) . . . . ?
C20 P1 C23 C24 175.3(9) . . . . ?
C20 P1 C23 C25 -61.2(11) . . . . ?
C23 P1 C15 C14 -134.5(10) . . . . ?
C23 P1 C15 C16 46.3(10) . . . . ?
C23 P1 C20 C21 -52.9(10) . . . . ?
C23 P1 C20 C22 -178.7(9) . . . . ?
C26 N1 C7 C2 -174.2(10) . . . . ?
C26 N1 C7 C6 5.5(14) . . . . ?
C26 N1 C8 C9 -4.8(16) . . . . ?
C26 N1 C8 C13 173.6(10) . . . . ?
